data_4027043
loop_
_publ_author_name
'Bernd Schmidt'
'Stefan Krehl'
'Alexandra Kelling'
'Uwe Schilde'

_publ_contact_author_address
;
 University of Potsdam
 Institute of Chemistry
 Karl-Liebknecht-Str. 24-25
 D-14476 Potsdam
 Germany
;
_publ_contact_author_email us@chem.uni-potsdam.de
_publ_contact_author_fax +49-331-977-5153
_publ_contact_author_name 'Schilde, Uwe'
_publ_contact_author_phone +49-331-977-5188
_publ_section_title
;
 Synthesis of 8-Aryl-Substituted Coumarins Based on Ring-Closing
 Metathesis and Suzuki-Miyaura Coupling: Synthesis of a Furyl Coumarin
 Natural Product from Galipea panamensis
;
_journal_name_full 'Journal of Organic Chemistry'
_journal_page_first 2360
_journal_page_last 2367
_journal_paper_doi 10.1021/jo2026564
_journal_volume 77
_journal_year 2012
_chemical_formula_moiety 'C15 H12 O4'
_chemical_formula_sum 'C15 H21 O4'
_chemical_formula_weight 256.25
_chemical_melting_point 419(1)
_chemical_name_systematic
; 
 7-methoxy-8-(4-methyl-3-furyl)-2H-chromen-2-one
;
_space_group_IT_number 14
_symmetry_cell_setting monoclinic
_symmetry_space_group_name_Hall '-P 2ybc'
_symmetry_space_group_name_H-M 'P 1 21/c 1'
_atom_sites_solution_hydrogens geom
_atom_sites_solution_primary direct
_atom_sites_solution_secondary difmap
_audit_creation_method SHELXL-97
_cell_angle_alpha 90.00
_cell_angle_beta 112.160(4)
_cell_angle_gamma 90.00
_cell_formula_units_Z 4
_cell_length_a 7.7904(4)
_cell_length_b 11.2095(7)
_cell_length_c 15.2472(8)
_cell_measurement_temperature 210(2)
_cell_measurement_theta_max 29.44
_cell_measurement_theta_min 1.82
_cell_volume 1233.13(12)
_computing_cell_refinement 'X-AREA (Stoe, 2004)'
_computing_data_collection 'X-AREA (Stoe, 2004)'
_computing_data_reduction 'X-RED (Stoe, 2004)'
_computing_molecular_graphics
;
  DIAMOND (Brandenburg, 2005)
;
_computing_structure_refinement 'SHELXL-97 (Sheldrick, 1997)'
_computing_structure_solution 'SHELXS-97 (Sheldrick, 1990)'
_diffrn_ambient_temperature 210(2)
_diffrn_detector 'image plate (34 cm diameter)'
_diffrn_detector_area_resol_mean 6.67
_diffrn_detector_type STOE
_diffrn_measured_fraction_theta_full 0.998
_diffrn_measured_fraction_theta_max 0.998
_diffrn_measurement_details
;
 180 frames, exposure time per frame = 1 min
;
_diffrn_measurement_device '2-circle goniometer'
_diffrn_measurement_device_type 'STOE IPDS 2'
_diffrn_measurement_method '\w scan, 1.0 \%'
_diffrn_radiation_monochromator 'plane graphite'
_diffrn_radiation_source 'fine-focus sealed tube'
_diffrn_radiation_type MoK\a
_diffrn_radiation_wavelength 0.71073
_diffrn_reflns_av_R_equivalents 0.0501
_diffrn_reflns_av_sigmaI/netI 0.0334
_diffrn_reflns_limit_h_max 9
_diffrn_reflns_limit_h_min -8
_diffrn_reflns_limit_k_max 13
_diffrn_reflns_limit_k_min -13
_diffrn_reflns_limit_l_max 18
_diffrn_reflns_limit_l_min -18
_diffrn_reflns_number 7755
_diffrn_reflns_theta_full 25.00
_diffrn_reflns_theta_max 25.00
_diffrn_reflns_theta_min 2.32
_exptl_absorpt_coefficient_mu 0.101
_exptl_absorpt_correction_type none
_exptl_crystal_colour colourless
_exptl_crystal_density_diffrn 1.380
_exptl_crystal_description block
_exptl_crystal_F_000 536
_exptl_crystal_size_max 0.85
_exptl_crystal_size_mid 0.5
_exptl_crystal_size_min 0.48
_refine_diff_density_max 0.702
_refine_diff_density_min -0.270
_refine_diff_density_rms 0.051
_refine_ls_extinction_coef 0.012(4)
_refine_ls_extinction_expression Fc^*^=kFc[1+0.001xFc^2^\l^3^/sin(2\q)]^-1/4^
_refine_ls_extinction_method SHELXL
_refine_ls_goodness_of_fit_ref 1.116
_refine_ls_hydrogen_treatment constr
_refine_ls_matrix_type full
_refine_ls_number_parameters 175
_refine_ls_number_reflns 2169
_refine_ls_number_restraints 0
_refine_ls_restrained_S_all 1.116
_refine_ls_R_factor_all 0.0679
_refine_ls_R_factor_gt 0.0575
_refine_ls_shift/su_max 0.000
_refine_ls_shift/su_mean 0.000
_refine_ls_structure_factor_coef Fsqd
_refine_ls_weighting_details 'calc w=1/[\s^2^(Fo^2^)+(0.0963P)^2^+0.3864P] where P=(Fo^2^+2Fc^2^)/3'
_refine_ls_weighting_scheme calc
_refine_ls_wR_factor_gt 0.1711
_refine_ls_wR_factor_ref 0.1799
_reflns_number_gt 1715
_reflns_number_total 2169
_reflns_threshold_expression >2sigma(I)
_cod_data_source_file jo2026564_si_001.cif
_cod_data_source_block krehl1
_cod_depositor_comments
;
The following automatic conversions were performed:

'_chemical_melting_point' value '418-420' was changed to '419.0(10)'
- the average value was taken and precision was estimated.

Automatic conversion script
Id: cif_fix_values 1891 2012-01-12 08:04:46Z andrius 
;
_cod_database_code 4027043

loop_
_symmetry_equiv_pos_as_xyz
'x, y, z'
'-x, y+1/2, -z+1/2'
'-x, -y, -z'
'x, -y-1/2, z-1/2'

loop_
_atom_site_label
_atom_site_type_symbol
_atom_site_fract_x
_atom_site_fract_y
_atom_site_fract_z
_atom_site_U_iso_or_equiv
_atom_site_adp_type
_atom_site_occupancy
_atom_site_symmetry_multiplicity
_atom_site_calc_flag
_atom_site_refinement_flags
O1 O -0.2513(2) 0.07612(14) 0.34875(10) 0.0511(5) Uani 1 1 d .
O2 O 0.2217(2) 0.26026(16) 0.27875(11) 0.0604(5) Uani 1 1 d .
O3 O -0.4760(3) -0.01918(19) 0.37201(12) 0.0673(6) Uani 1 1 d .
O4 O -0.3314(3) 0.12906(19) 0.06609(12) 0.0693(6) Uani 1 1 d .
C1 C 0.2442(3) 0.2600(2) 0.44219(16) 0.0544(6) Uani 1 1 d .
H1 H 0.3584 0.2985 0.4632 0.065 Uiso 1 1 calc R
C2 C 0.1558(3) 0.2300(2) 0.34638(16) 0.0503(6) Uani 1 1 d .
C3 C -0.0134(3) 0.1684(2) 0.31386(15) 0.0477(6) Uani 1 1 d .
C4 C -0.0879(3) 0.14011(19) 0.38080(15) 0.0453(5) Uani 1 1 d .
C5 C -0.0054(3) 0.17245(19) 0.47611(15) 0.0475(6) Uani 1 1 d .
C6 C 0.1622(4) 0.2326(2) 0.50468(15) 0.0540(6) Uani 1 1 d .
H6 H 0.2202 0.2549 0.5678 0.065 Uiso 1 1 calc R
C7 C -0.3392(4) 0.0406(2) 0.40782(17) 0.0525(6) Uani 1 1 d .
C8 C -0.2572(4) 0.0784(2) 0.50538(17) 0.0561(7) Uani 1 1 d .
H8 H -0.3159 0.0596 0.5466 0.067 Uiso 1 1 calc R
C9 C -0.0987(4) 0.1398(2) 0.53755(16) 0.0549(6) Uani 1 1 d .
H9 H -0.0479 0.1618 0.6010 0.066 Uiso 1 1 calc R
C10 C 0.3901(4) 0.3278(3) 0.3072(2) 0.0640(7) Uani 1 1 d .
H10A H 0.3722 0.4034 0.3322 0.096 Uiso 1 1 calc R
H10B H 0.4237 0.3406 0.2535 0.096 Uiso 1 1 calc R
H10C H 0.4871 0.2847 0.3551 0.096 Uiso 1 1 calc R
C11 C -0.1116(4) 0.1377(2) 0.21203(16) 0.0526(6) Uani 1 1 d .
C12 C -0.0461(4) 0.0628(2) 0.15554(17) 0.0559(6) Uani 1 1 d .
C13 C -0.1845(4) 0.0612(2) 0.06983(16) 0.0573(7) Uani 1 1 d .
H13 H -0.1800 0.0182 0.0186 0.069 Uiso 1 1 calc R
C14 C -0.2854(4) 0.1744(3) 0.15491(16) 0.0622(7) Uani 1 1 d .
H14 H -0.3613 0.2233 0.1740 0.075 Uiso 1 1 calc R
C15 C 0.1305(4) -0.0016(3) 0.1869(2) 0.0731(8) Uani 1 1 d .
H15A H 0.1496 -0.0421 0.2453 0.110 Uiso 1 1 calc R
H15B H 0.2297 0.0539 0.1963 0.110 Uiso 1 1 calc R
H15C H 0.1279 -0.0589 0.1396 0.110 Uiso 1 1 calc R

loop_
_atom_site_aniso_label
_atom_site_aniso_U_11
_atom_site_aniso_U_22
_atom_site_aniso_U_33
_atom_site_aniso_U_23
_atom_site_aniso_U_13
_atom_site_aniso_U_12
O1 0.0598(10) 0.0569(10) 0.0385(8) 0.0012(7) 0.0209(7) -0.0042(8)
O2 0.0684(11) 0.0643(11) 0.0517(9) -0.0009(8) 0.0263(8) -0.0134(8)
O3 0.0640(12) 0.0843(13) 0.0579(11) 0.0026(9) 0.0279(9) -0.0090(10)
O4 0.0676(12) 0.0832(13) 0.0458(10) 0.0034(9) 0.0087(8) -0.0018(10)
C1 0.0544(14) 0.0531(13) 0.0465(12) -0.0009(10) 0.0088(10) 0.0000(11)
C2 0.0595(14) 0.0464(12) 0.0450(12) 0.0019(9) 0.0197(10) 0.0018(11)
C3 0.0599(14) 0.0462(12) 0.0361(11) 0.0004(9) 0.0171(10) -0.0003(10)
C4 0.0553(13) 0.0405(11) 0.0381(11) 0.0012(8) 0.0154(10) 0.0023(10)
C5 0.0618(14) 0.0436(11) 0.0355(11) 0.0007(9) 0.0165(10) 0.0099(10)
C6 0.0654(15) 0.0528(13) 0.0355(11) -0.0029(9) 0.0095(10) 0.0045(11)
C7 0.0598(14) 0.0528(13) 0.0492(13) 0.0066(10) 0.0256(11) 0.0072(12)
C8 0.0751(17) 0.0550(14) 0.0474(13) 0.0033(10) 0.0336(12) 0.0080(12)
C9 0.0773(17) 0.0506(13) 0.0404(12) -0.0001(10) 0.0263(12) 0.0102(12)
C10 0.0575(15) 0.0667(16) 0.0700(17) 0.0035(13) 0.0266(13) -0.0046(12)
C11 0.0640(15) 0.0538(13) 0.0412(12) 0.0018(10) 0.0213(11) -0.0101(11)
C12 0.0687(16) 0.0545(13) 0.0471(13) 0.0007(10) 0.0248(12) -0.0029(12)
C13 0.0737(16) 0.0586(14) 0.0364(12) -0.0036(10) 0.0171(11) -0.0072(13)
C14 0.0648(16) 0.0751(17) 0.0381(12) 0.0016(11) 0.0096(11) -0.0044(13)
C15 0.082(2) 0.0741(18) 0.0606(16) -0.0026(13) 0.0236(15) 0.0052(16)

loop_
_atom_type_symbol
_atom_type_description
_atom_type_scat_dispersion_real
_atom_type_scat_dispersion_imag
_atom_type_scat_source
C C 0.0033 0.0016 'International Tables Vol C Tables 4.2.6.8 and 6.1.1.4'
H H 0.0000 0.0000 'International Tables Vol C Tables 4.2.6.8 and 6.1.1.4'
O O 0.0106 0.0060 'International Tables Vol C Tables 4.2.6.8 and 6.1.1.4'

loop_
_geom_angle_atom_site_label_1
_geom_angle_atom_site_label_2
_geom_angle_atom_site_label_3
_geom_angle
C7 O1 C4 122.51(18)
C2 O2 C10 117.86(19)
C13 O4 C14 105.43(19)
C6 C1 C2 119.9(2)
C6 C1 H1 120.1
C2 C1 H1 120.1
O2 C2 C1 123.7(2)
O2 C2 C3 115.41(19)
C1 C2 C3 120.9(2)
C4 C3 C2 116.8(2)
C4 C3 C11 121.4(2)
C2 C3 C11 121.8(2)
C3 C4 O1 116.37(19)
C3 C4 C5 123.4(2)
O1 C4 C5 120.3(2)
C6 C5 C4 117.5(2)
C6 C5 C9 124.7(2)
C4 C5 C9 117.8(2)
C1 C6 C5 121.5(2)
C1 C6 H6 119.2
C5 C6 H6 119.2
O3 C7 O1 116.0(2)
O3 C7 C8 127.1(2)
O1 C7 C8 116.9(2)
C9 C8 C7 121.2(2)
C9 C8 H8 119.4
C7 C8 H8 119.4
C8 C9 C5 121.2(2)
C8 C9 H9 119.4
C5 C9 H9 119.4
O2 C10 H10A 109.5
O2 C10 H10B 109.5
H10A C10 H10B 109.5
O2 C10 H10C 109.5
H10A C10 H10C 109.5
H10B C10 H10C 109.5
C14 C11 C12 106.6(2)
C14 C11 C3 126.2(2)
C12 C11 C3 127.2(2)
C13 C12 C11 104.8(2)
C13 C12 C15 128.4(2)
C11 C12 C15 126.7(2)
C12 C13 O4 112.8(2)
C12 C13 H13 123.6
O4 C13 H13 123.6
C11 C14 O4 110.3(2)
C11 C14 H14 124.9
O4 C14 H14 124.9
C12 C15 H15A 109.5
C12 C15 H15B 109.5
H15A C15 H15B 109.5
C12 C15 H15C 109.5
H15A C15 H15C 109.5
H15B C15 H15C 109.5

loop_
_geom_bond_atom_site_label_1
_geom_bond_atom_site_label_2
_geom_bond_distance
O1 C7 1.380(3)
O1 C4 1.380(3)
O2 C2 1.357(3)
O2 C10 1.432(3)
O3 C7 1.202(3)
O4 C13 1.357(3)
O4 C14 1.362(3)
C1 C6 1.367(3)
C1 C2 1.401(3)
C1 H1 0.9300
C2 C3 1.402(3)
C3 C4 1.388(3)
C3 C11 1.489(3)
C4 C5 1.397(3)
C5 C6 1.386(4)
C5 C9 1.433(3)
C6 H6 0.9300
C7 C8 1.443(3)
C8 C9 1.335(4)
C8 H8 0.9300
C9 H9 0.9300
C10 H10A 0.9600
C10 H10B 0.9600
C10 H10C 0.9600
C11 C14 1.368(4)
C11 C12 1.428(3)
C12 C13 1.344(4)
C12 C15 1.465(4)
C13 H13 0.9300
C14 H14 0.9300
C15 H15A 0.9600
C15 H15B 0.9600
C15 H15C 0.9600

loop_
_geom_hbond_atom_site_label_D
_geom_hbond_atom_site_label_H
_geom_hbond_atom_site_label_A
_geom_hbond_distance_DH
_geom_hbond_distance_HA
_geom_hbond_distance_DA
_geom_hbond_angle_DHA
_geom_hbond_site_symmetry_A
C1 H1 O4 0.93 2.47 3.367(3) 162.0 4_666
C8 H8 O3 0.93 2.43 3.344(3) 168.9 3_456

loop_
_geom_torsion_atom_site_label_1
_geom_torsion_atom_site_label_2
_geom_torsion_atom_site_label_3
_geom_torsion_atom_site_label_4
_geom_torsion
C10 O2 C2 C1 -0.7(3)
C10 O2 C2 C3 177.4(2)
C6 C1 C2 O2 175.8(2)
C6 C1 C2 C3 -2.1(4)
O2 C2 C3 C4 -177.67(19)
C1 C2 C3 C4 0.4(3)
O2 C2 C3 C11 0.7(3)
C1 C2 C3 C11 178.8(2)
C2 C3 C4 O1 -177.93(18)
C11 C3 C4 O1 3.7(3)
C2 C3 C4 C5 1.7(3)
C11 C3 C4 C5 -176.6(2)
C7 O1 C4 C3 179.09(19)
C7 O1 C4 C5 -0.6(3)
C3 C4 C5 C6 -2.1(3)
O1 C4 C5 C6 177.57(19)
C3 C4 C5 C9 178.7(2)
O1 C4 C5 C9 -1.6(3)
C2 C1 C6 C5 1.8(4)
C4 C5 C6 C1 0.2(3)
C9 C5 C6 C1 179.4(2)
C4 O1 C7 O3 -176.8(2)
C4 O1 C7 C8 3.0(3)
O3 C7 C8 C9 176.5(2)
O1 C7 C8 C9 -3.2(3)
C7 C8 C9 C5 1.1(4)
C6 C5 C9 C8 -177.8(2)
C4 C5 C9 C8 1.3(3)
C4 C3 C11 C14 58.7(3)
C2 C3 C11 C14 -119.6(3)
C4 C3 C11 C12 -119.8(3)
C2 C3 C11 C12 62.0(3)
C14 C11 C12 C13 0.3(3)
C3 C11 C12 C13 179.0(2)
C14 C11 C12 C15 -177.3(3)
C3 C11 C12 C15 1.4(4)
C11 C12 C13 O4 0.6(3)
C15 C12 C13 O4 178.1(2)
C14 O4 C13 C12 -1.3(3)
C12 C11 C14 O4 -1.1(3)
C3 C11 C14 O4 -179.8(2)
C13 O4 C14 C11 1.4(3)

loop_
_cod_related_entry_id
_cod_related_entry_database
_cod_related_entry_code
1 ChemSpider 24679821
